data_2017494
loop_
_publ_author_name
'De Borger, Roeland'
'Collas, Alain'
'Dommisse, Roger'
'Blockhuys, Frank'

_publ_section_title
;
 Synthesis and structures of substituted
 triphenyl(phenylimino)phosphoranes
;
_journal_coeditor_code UK3009
_journal_issue 1
_journal_name_full 'Acta Crystallographica Section C'
_journal_page_first o50
_journal_page_last o54
_journal_paper_doi 10.1107/S0108270109047763
_journal_volume 66
_journal_year 2010
_chemical_formula_iupac 'C25 H19 N2 P'
_chemical_formula_moiety 'C25 H19 N2 P'
_chemical_formula_sum 'C25 H19 N2 P'
_chemical_formula_weight 378.39
_chemical_melting_point 461
_chemical_name_systematic
;
(4-cyanophenylimino)triphenylphosphorane
;
_space_group_IT_number 14
_symmetry_cell_setting monoclinic
_symmetry_space_group_name_Hall '-P 2ybc'
_symmetry_space_group_name_H-M 'P 1 21/c 1'
_atom_sites_solution_hydrogens geom
_atom_sites_solution_primary direct
_atom_sites_solution_secondary difmap
_audit_creation_method 'WinGX routine CIF_UPDATE'
_cell_angle_alpha 90
_cell_angle_beta 104.53(2)
_cell_angle_gamma 90
_cell_formula_units_Z 4
_cell_length_a 8.581(3)
_cell_length_b 13.8620(10)
_cell_length_c 17.170(4)
_cell_measurement_reflns_used 25
_cell_measurement_temperature 293(2)
_cell_measurement_theta_max 20.39
_cell_measurement_theta_min 5.71
_cell_volume 1977.0(9)
_computing_cell_refinement 'CAD4 EXPRESS (Enraf--Nonius, 1989)'
_computing_data_collection 'CAD4 EXPRESS (Enraf--Nonius, 1989)'
_computing_data_reduction 'XCAD4 (Harms & Wocadlo, 1995)'
_computing_molecular_graphics 'ORTEP-3 for Windows (Farrugia, 1997)'
_computing_publication_material 'WinGX (Farrugia, 1999)'
_computing_structure_refinement 'SHELXL97 (Sheldrick, 2008)'
_computing_structure_solution 'SHELXS86 (Sheldrick, 2008)'
_diffrn_ambient_temperature 293(2)
_diffrn_measured_fraction_theta_full 0.999
_diffrn_measured_fraction_theta_max 0.999
_diffrn_measurement_device_type 'Enraf-Nonius CAD4'
_diffrn_measurement_method '\w/2\q scans'
_diffrn_radiation_monochromator graphite
_diffrn_radiation_source 'fine-focus sealed tube'
_diffrn_radiation_type MoK\a
_diffrn_radiation_wavelength 0.71073
_diffrn_reflns_av_R_equivalents 0.0414
_diffrn_reflns_av_sigmaI/netI 0.0500
_diffrn_reflns_limit_h_max 0
_diffrn_reflns_limit_h_min -10
_diffrn_reflns_limit_k_max 16
_diffrn_reflns_limit_k_min -16
_diffrn_reflns_limit_l_max 20
_diffrn_reflns_limit_l_min -19
_diffrn_reflns_number 7279
_diffrn_reflns_theta_full 25.00
_diffrn_reflns_theta_max 25.00
_diffrn_reflns_theta_min 1.91
_diffrn_standards_decay_% 0
_diffrn_standards_interval_time 60
_diffrn_standards_number 3
_exptl_absorpt_coefficient_mu 0.151
_exptl_absorpt_correction_type none
_exptl_crystal_colour yellow
_exptl_crystal_density_diffrn 1.271
_exptl_crystal_density_method 'not measured'
_exptl_crystal_description needle
_exptl_crystal_F_000 792
_exptl_crystal_size_max 0.4
_exptl_crystal_size_mid 0.2
_exptl_crystal_size_min 0.2
_refine_diff_density_max 0.204
_refine_diff_density_min -0.227
_refine_ls_extinction_method none
_refine_ls_goodness_of_fit_ref 1.014
_refine_ls_hydrogen_treatment constr
_refine_ls_matrix_type full
_refine_ls_number_parameters 253
_refine_ls_number_reflns 3481
_refine_ls_number_restraints 0
_refine_ls_restrained_S_all 1.014
_refine_ls_R_factor_all 0.0852
_refine_ls_R_factor_gt 0.0367
_refine_ls_shift/su_max 0.000
_refine_ls_shift/su_mean 0.000
_refine_ls_structure_factor_coef Fsqd
_refine_ls_weighting_details 'calc w=1/[\s^2^(Fo^2^)+(0.0358P)^2^+0.4310P] where P=(Fo^2^+2Fc^2^)/3'
_refine_ls_weighting_scheme calc
_refine_ls_wR_factor_gt 0.0801
_refine_ls_wR_factor_ref 0.0945
_reflns_number_gt 2198
_reflns_number_total 3481
_reflns_threshold_expression I>2sigma(I)
_cod_data_source_file uk3009.cif
_cod_data_source_block I
_cod_original_cell_volume 1977.1(9)
_cod_original_sg_symbol_H-M 'P 21/c'
_cod_database_code 2017494

loop_
_symmetry_equiv_pos_as_xyz
'x, y, z'
'-x, y+1/2, -z+1/2'
'-x, -y, -z'
'x, -y-1/2, z-1/2'

loop_
_atom_site_type_symbol
_atom_site_label
_atom_site_fract_x
_atom_site_fract_y
_atom_site_fract_z
_atom_site_U_iso_or_equiv
_atom_site_adp_type
_atom_site_calc_flag
_atom_site_refinement_flags
_atom_site_occupancy
_atom_site_disorder_assembly
_atom_site_disorder_group
P P1 0.43085(7) 0.98161(4) 0.15534(3) 0.03856(16) Uani d . 1 . .
N N1 0.2907(2) 0.95971(12) 0.07875(11) 0.0462(5) Uani d . 1 . .
C C13 0.5092(3) 1.09837(15) 0.13864(13) 0.0408(5) Uani d . 1 . .
C C1 0.2105(2) 0.87581(16) 0.05162(12) 0.0394(5) Uani d . 1 . .
C C19 0.6017(2) 0.90139(15) 0.17504(12) 0.0383(5) Uani d . 1 . .
C C7 0.3636(3) 0.99261(15) 0.24664(13) 0.0437(5) Uani d . 1 . .
C C6 0.0905(3) 0.88052(17) -0.02089(13) 0.0475(6) Uani d . 1 . .
H H6 0.0699 0.9392 -0.0478 0.057 Uiso calc R 1 . .
C C4 0.0305(3) 0.71188(17) -0.01517(14) 0.0471(6) Uani d . 1 . .
C C23 0.7406(3) 0.75936(18) 0.23488(15) 0.0600(7) Uani d . 1 . .
H H23 0.7516 0.7086 0.2713 0.072 Uiso calc R 1 . .
C C12 0.2009(3) 0.98428(18) 0.24176(15) 0.0560(6) Uani d . 1 . .
H H12 0.1301 0.9680 0.1930 0.067 Uiso calc R 1 . .
C C3 0.1485(3) 0.70562(17) 0.05664(14) 0.0509(6) Uani d . 1 . .
H H3 0.1687 0.6466 0.0830 0.061 Uiso calc R 1 . .
C C8 0.4678(3) 1.01650(18) 0.31973(13) 0.0575(6) Uani d . 1 . .
H H8 0.5779 1.0204 0.3242 0.069 Uiso calc R 1 . .
C C2 0.2357(3) 0.78513(16) 0.08928(13) 0.0479(6) Uani d . 1 . .
H H2 0.3136 0.7789 0.1376 0.057 Uiso calc R 1 . .
C C5 0.0030(3) 0.80107(18) -0.05298(14) 0.0525(6) Uani d . 1 . .
H H5 -0.0762 0.8069 -0.1009 0.063 Uiso calc R 1 . .
C C25 -0.0625(3) 0.62901(19) -0.04954(15) 0.0546(6) Uani d . 1 . .
C C21 0.8278(3) 0.84116(19) 0.13166(16) 0.0608(7) Uani d . 1 . .
H H21 0.8988 0.8466 0.0989 0.073 Uiso calc R 1 . .
C C22 0.8442(3) 0.76707(19) 0.18560(16) 0.0609(7) Uani d . 1 . .
H H22 0.9255 0.7217 0.1890 0.073 Uiso calc R 1 . .
C C24 0.6203(3) 0.82689(16) 0.23033(13) 0.0491(6) Uani d . 1 . .
H H24 0.5517 0.8223 0.2644 0.059 Uiso calc R 1 . .
C C20 0.7068(3) 0.90750(17) 0.12577(14) 0.0514(6) Uani d . 1 . .
H H20 0.6952 0.9571 0.0883 0.062 Uiso calc R 1 . .
N N2 -0.1378(3) 0.56437(17) -0.07742(14) 0.0733(7) Uani d . 1 . .
C C10 0.2464(5) 1.0257(2) 0.3798(2) 0.0809(10) Uani d . 1 . .
H H10 0.2068 1.0374 0.4246 0.097 Uiso calc R 1 . .
C C18 0.6534(3) 1.13273(18) 0.18645(15) 0.0588(7) Uani d . 1 . .
H H18 0.7114 1.0959 0.2293 0.071 Uiso calc R 1 . .
C C14 0.4250(3) 1.15437(17) 0.07649(14) 0.0563(6) Uani d . 1 . .
H H14 0.3274 1.1327 0.0443 0.068 Uiso calc R 1 . .
C C16 0.6273(4) 1.27555(19) 0.1084(2) 0.0729(8) Uani d . 1 . .
H H16 0.6675 1.3351 0.0977 0.088 Uiso calc R 1 . .
C C17 0.7106(3) 1.2213(2) 0.17054(19) 0.0699(8) Uani d . 1 . .
H H17 0.8073 1.2442 0.2028 0.084 Uiso calc R 1 . .
C C9 0.4078(4) 1.03457(19) 0.38598(16) 0.0748(8) Uani d . 1 . .
H H9 0.4771 1.0527 0.4346 0.090 Uiso calc R 1 . .
C C11 0.1427(4) 1.0000(2) 0.3086(2) 0.0758(9) Uani d . 1 . .
H H11 0.0334 0.9931 0.3053 0.091 Uiso calc R 1 . .
C C15 0.4850(4) 1.2431(2) 0.06156(19) 0.0756(8) Uani d . 1 . .
H H15 0.4276 1.2809 0.0192 0.091 Uiso calc R 1 . .

loop_
_atom_site_aniso_label
_atom_site_aniso_U_11
_atom_site_aniso_U_22
_atom_site_aniso_U_33
_atom_site_aniso_U_12
_atom_site_aniso_U_13
_atom_site_aniso_U_23
P1 0.0369(3) 0.0408(3) 0.0379(3) -0.0010(3) 0.0092(2) -0.0001(3)
N1 0.0419(10) 0.0449(11) 0.0470(11) -0.0030(8) 0.0025(9) -0.0021(8)
C13 0.0425(12) 0.0396(12) 0.0433(12) -0.0007(10) 0.0164(10) -0.0043(10)
C1 0.0334(11) 0.0476(13) 0.0383(12) -0.0006(10) 0.0109(10) -0.0029(10)
C19 0.0360(11) 0.0400(12) 0.0381(12) -0.0035(9) 0.0077(10) -0.0021(10)
C7 0.0480(13) 0.0403(13) 0.0458(13) 0.0032(10) 0.0174(11) 0.0026(10)
C6 0.0469(13) 0.0518(14) 0.0409(13) -0.0019(11) 0.0053(11) 0.0017(11)
C4 0.0407(13) 0.0533(15) 0.0482(14) -0.0074(11) 0.0127(11) -0.0072(11)
C23 0.0598(16) 0.0558(16) 0.0567(16) 0.0101(13) 0.0002(13) 0.0078(12)
C12 0.0515(14) 0.0567(15) 0.0659(16) 0.0046(12) 0.0264(12) 0.0062(13)
C3 0.0486(13) 0.0464(13) 0.0555(15) -0.0006(11) 0.0087(12) 0.0022(11)
C8 0.0681(16) 0.0614(15) 0.0458(13) 0.0008(14) 0.0195(12) -0.0026(12)
C2 0.0409(12) 0.0524(14) 0.0437(13) -0.0019(11) -0.0016(10) 0.0032(11)
C5 0.0443(13) 0.0673(17) 0.0404(13) -0.0048(12) 0.0002(11) -0.0018(12)
C25 0.0491(14) 0.0597(16) 0.0552(15) -0.0082(13) 0.0135(12) -0.0059(13)
C21 0.0524(16) 0.0616(17) 0.0758(18) -0.0003(13) 0.0299(14) -0.0094(14)
C22 0.0427(14) 0.0583(17) 0.0754(19) 0.0086(12) 0.0027(13) -0.0131(14)
C24 0.0452(13) 0.0571(15) 0.0444(13) 0.0015(12) 0.0101(11) 0.0038(11)
C20 0.0541(14) 0.0490(14) 0.0562(15) -0.0005(12) 0.0236(12) 0.0018(12)
N2 0.0700(15) 0.0676(15) 0.0765(16) -0.0195(13) 0.0078(13) -0.0116(13)
C10 0.129(3) 0.0597(18) 0.076(2) 0.0251(19) 0.067(2) 0.0109(16)
C18 0.0545(15) 0.0563(16) 0.0627(17) -0.0126(13) 0.0093(13) -0.0048(13)
C14 0.0584(15) 0.0533(16) 0.0578(15) -0.0025(12) 0.0160(13) 0.0082(12)
C16 0.086(2) 0.0429(15) 0.105(2) -0.0081(16) 0.0532(19) -0.0029(16)
C17 0.0615(17) 0.0589(18) 0.092(2) -0.0222(14) 0.0234(16) -0.0218(16)
C9 0.118(3) 0.0614(19) 0.0493(16) 0.0062(18) 0.0282(17) -0.0011(13)
C11 0.079(2) 0.069(2) 0.098(2) 0.0207(16) 0.0568(19) 0.0208(17)
C15 0.089(2) 0.0553(17) 0.087(2) 0.0005(16) 0.0306(18) 0.0192(15)

loop_
_atom_type_symbol
_atom_type_description
_atom_type_scat_dispersion_real
_atom_type_scat_dispersion_imag
_atom_type_scat_source
C C 0.0033 0.0016 'International Tables Vol C Tables 4.2.6.8 and 6.1.1.4'
H H 0 0 'International Tables Vol C Tables 4.2.6.8 and 6.1.1.4'
N N 0.0061 0.0033 'International Tables Vol C Tables 4.2.6.8 and 6.1.1.4'
P P 0.1023 0.0942 'International Tables Vol C Tables 4.2.6.8 and 6.1.1.4'

loop_
_geom_angle_atom_site_label_1
_geom_angle_atom_site_label_2
_geom_angle_atom_site_label_3
_geom_angle_site_symmetry_1
_geom_angle_site_symmetry_3
_geom_angle
_geom_angle_publ_flag
N1 P1 C13 . . 106.12(10) ?
N1 P1 C19 . . 116.93(10) ?
C13 P1 C19 . . 105.39(10) ?
N1 P1 C7 . . 113.44(10) ?
C13 P1 C7 . . 105.97(10) ?
C19 P1 C7 . . 108.11(10) ?
C1 N1 P1 . . 131.35(15) ?
C14 C13 C18 . . 119.0(2) ?
C14 C13 P1 . . 119.19(17) ?
C18 C13 P1 . . 121.82(18) ?
N1 C1 C6 . . 117.10(19) ?
N1 C1 C2 . . 126.56(18) ?
C6 C1 C2 . . 116.34(19) ?
C24 C19 C20 . . 118.9(2) ?
C24 C19 P1 . . 122.49(16) ?
C20 C19 P1 . . 118.10(17) ?
C12 C7 C8 . . 119.2(2) ?
C12 C7 P1 . . 118.54(18) ?
C8 C7 P1 . . 122.10(18) ?
C5 C6 C1 . . 121.7(2) ?
C5 C6 H6 . . 119.1 ?
C1 C6 H6 . . 119.1 ?
C3 C4 C5 . . 118.1(2) ?
C3 C4 C25 . . 121.4(2) ?
C5 C4 C25 . . 120.5(2) ?
C22 C23 C24 . . 120.1(2) ?
C22 C23 H23 . . 120.0 ?
C24 C23 H23 . . 120.0 ?
C11 C12 C7 . . 120.5(3) ?
C11 C12 H12 . . 119.7 ?
C7 C12 H12 . . 119.7 ?
C2 C3 C4 . . 121.0(2) ?
C2 C3 H3 . . 119.5 ?
C4 C3 H3 . . 119.5 ?
C9 C8 C7 . . 119.9(3) ?
C9 C8 H8 . . 120.0 ?
C7 C8 H8 . . 120.0 ?
C3 C2 C1 . . 121.7(2) ?
C3 C2 H2 . . 119.1 ?
C1 C2 H2 . . 119.1 ?
C6 C5 C4 . . 121.1(2) ?
C6 C5 H5 . . 119.4 ?
C4 C5 H5 . . 119.4 ?
N2 C25 C4 . . 178.9(3) ?
C22 C21 C20 . . 120.1(2) ?
C22 C21 H21 . . 120.0 ?
C20 C21 H21 . . 120.0 ?
C21 C22 C23 . . 120.2(2) ?
C21 C22 H22 . . 119.9 ?
C23 C22 H22 . . 119.9 ?
C23 C24 C19 . . 120.0(2) ?
C23 C24 H24 . . 120.0 ?
C19 C24 H24 . . 120.0 ?
C21 C20 C19 . . 120.7(2) ?
C21 C20 H20 . . 119.6 ?
C19 C20 H20 . . 119.6 ?
C11 C10 C9 . . 120.8(3) ?
C11 C10 H10 . . 119.6 ?
C9 C10 H10 . . 119.6 ?
C17 C18 C13 . . 119.9(3) ?
C17 C18 H18 . . 120.0 ?
C13 C18 H18 . . 120.0 ?
C13 C14 C15 . . 120.0(2) ?
C13 C14 H14 . . 120.0 ?
C15 C14 H14 . . 120.0 ?
C17 C16 C15 . . 120.1(3) ?
C17 C16 H16 . . 120.0 ?
C15 C16 H16 . . 120.0 ?
C16 C17 C18 . . 120.6(3) ?
C16 C17 H17 . . 119.7 ?
C18 C17 H17 . . 119.7 ?
C10 C9 C8 . . 119.9(3) ?
C10 C9 H9 . . 120.0 ?
C8 C9 H9 . . 120.0 ?
C10 C11 C12 . . 119.7(3) ?
C10 C11 H11 . . 120.2 ?
C12 C11 H11 . . 120.2 ?
C16 C15 C14 . . 120.4(3) ?
C16 C15 H15 . . 119.8 ?
C14 C15 H15 . . 119.8 ?

loop_
_geom_bond_atom_site_label_1
_geom_bond_atom_site_label_2
_geom_bond_site_symmetry_2
_geom_bond_distance
_geom_bond_publ_flag
P1 N1 . 1.5729(18) ?
P1 C13 . 1.803(2) ?
P1 C19 . 1.803(2) ?
P1 C7 . 1.808(2) ?
N1 C1 . 1.372(3) ?
C13 C14 . 1.370(3) ?
C13 C18 . 1.386(3) ?
C1 C6 . 1.404(3) ?
C1 C2 . 1.405(3) ?
C19 C24 . 1.385(3) ?
C19 C20 . 1.386(3) ?
C7 C12 . 1.382(3) ?
C7 C8 . 1.386(3) ?
C6 C5 . 1.368(3) ?
C6 H6 . 0.9300 ?
C4 C3 . 1.388(3) ?
C4 C5 . 1.389(3) ?
C4 C25 . 1.438(3) ?
C23 C22 . 1.376(3) ?
C23 C24 . 1.381(3) ?
C23 H23 . 0.9300 ?
C12 C11 . 1.379(3) ?
C12 H12 . 0.9300 ?
C3 C2 . 1.371(3) ?
C3 H3 . 0.9300 ?
C8 C9 . 1.384(3) ?
C8 H8 . 0.9300 ?
C2 H2 . 0.9300 ?
C5 H5 . 0.9300 ?
C25 N2 . 1.138(3) ?
C21 C22 . 1.366(3) ?
C21 C20 . 1.371(3) ?
C21 H21 . 0.9300 ?
C22 H22 . 0.9300 ?
C24 H24 . 0.9300 ?
C20 H20 . 0.9300 ?
C10 C11 . 1.367(4) ?
C10 C9 . 1.367(4) ?
C10 H10 . 0.9300 ?
C18 C17 . 1.375(3) ?
C18 H18 . 0.9300 ?
C14 C15 . 1.382(3) ?
C14 H14 . 0.9300 ?
C16 C17 . 1.353(4) ?
C16 C15 . 1.359(4) ?
C16 H16 . 0.9300 ?
C17 H17 . 0.9300 ?
C9 H9 . 0.9300 ?
C11 H11 . 0.9300 ?
C15 H15 . 0.9300 ?

loop_
_geom_torsion_atom_site_label_1
_geom_torsion_atom_site_label_2
_geom_torsion_atom_site_label_3
_geom_torsion_atom_site_label_4
_geom_torsion_site_symmetry_1
_geom_torsion_site_symmetry_2
_geom_torsion_site_symmetry_3
_geom_torsion_site_symmetry_4
_geom_torsion
_geom_torsion_publ_flag
C13 P1 N1 C1 . . . . 165.71(19) ?
C19 P1 N1 C1 . . . . 48.5(2) ?
C7 P1 N1 C1 . . . . -78.4(2) ?
N1 P1 C13 C14 . . . . 11.9(2) ?
C19 P1 C13 C14 . . . . 136.58(18) ?
C7 P1 C13 C14 . . . . -108.96(19) ?
N1 P1 C13 C18 . . . . -167.37(18) ?
C19 P1 C13 C18 . . . . -42.7(2) ?
C7 P1 C13 C18 . . . . 71.7(2) ?
P1 N1 C1 C6 . . . . -179.20(17) ?
P1 N1 C1 C2 . . . . 1.1(3) ?
N1 P1 C19 C24 . . . . -99.06(19) ?
C13 P1 C19 C24 . . . . 143.36(18) ?
C7 P1 C19 C24 . . . . 30.4(2) ?
N1 P1 C19 C20 . . . . 72.73(19) ?
C13 P1 C19 C20 . . . . -44.85(19) ?
C7 P1 C19 C20 . . . . -157.82(17) ?
N1 P1 C7 C12 . . . . -1.9(2) ?
C13 P1 C7 C12 . . . . 114.12(19) ?
C19 P1 C7 C12 . . . . -133.29(19) ?
N1 P1 C7 C8 . . . . -176.75(18) ?
C13 P1 C7 C8 . . . . -60.7(2) ?
C19 P1 C7 C8 . . . . 51.9(2) ?
N1 C1 C6 C5 . . . . -179.8(2) ?
C2 C1 C6 C5 . . . . 0.0(3) ?
C8 C7 C12 C11 . . . . 0.3(4) ?
P1 C7 C12 C11 . . . . -174.68(19) ?
C5 C4 C3 C2 . . . . -0.1(3) ?
C25 C4 C3 C2 . . . . -179.5(2) ?
C12 C7 C8 C9 . . . . -2.0(4) ?
P1 C7 C8 C9 . . . . 172.82(19) ?
C4 C3 C2 C1 . . . . -0.3(4) ?
N1 C1 C2 C3 . . . . -179.9(2) ?
C6 C1 C2 C3 . . . . 0.4(3) ?
C1 C6 C5 C4 . . . . -0.5(4) ?
C3 C4 C5 C6 . . . . 0.5(3) ?
C25 C4 C5 C6 . . . . 179.9(2) ?
C3 C4 C25 N2 . . . . 161(16) ?
C5 C4 C25 N2 . . . . -19(16) ?
C20 C21 C22 C23 . . . . -0.8(4) ?
C24 C23 C22 C21 . . . . -0.4(4) ?
C22 C23 C24 C19 . . . . 1.3(3) ?
C20 C19 C24 C23 . . . . -1.0(3) ?
P1 C19 C24 C23 . . . . 170.75(17) ?
C22 C21 C20 C19 . . . . 1.1(4) ?
C24 C19 C20 C21 . . . . -0.2(3) ?
P1 C19 C20 C21 . . . . -172.29(18) ?
C14 C13 C18 C17 . . . . -0.7(3) ?
P1 C13 C18 C17 . . . . 178.57(19) ?
C18 C13 C14 C15 . . . . 0.8(4) ?
P1 C13 C14 C15 . . . . -178.5(2) ?
C15 C16 C17 C18 . . . . 0.7(4) ?
C13 C18 C17 C16 . . . . 0.0(4) ?
C11 C10 C9 C8 . . . . -0.6(4) ?
C7 C8 C9 C10 . . . . 2.1(4) ?
C9 C10 C11 C12 . . . . -1.1(4) ?
C7 C12 C11 C10 . . . . 1.2(4) ?
C17 C16 C15 C14 . . . . -0.6(4) ?
C13 C14 C15 C16 . . . . -0.2(4) ?

loop_
_cod_related_entry_id
_cod_related_entry_database
_cod_related_entry_code
1 ChemSpider 9501362
